data_2234330
loop_
_publ_author_name
'Li, Yu-Feng'

_publ_section_title
;
 <i>N</i>-Cyclohexylpyrrolidine-1-carbothioamide
;
_journal_coeditor_code LH5439
_journal_issue 4
_journal_name_full 'Acta Crystallographica Section E'
_journal_page_first o1220
_journal_paper_doi 10.1107/S1600536812012627
_journal_volume 68
_journal_year 2012
_chemical_formula_iupac 'C11 H20 N2 S'
_chemical_formula_moiety 'C11 H20 N2 S'
_chemical_formula_sum 'C11 H20 N2 S'
_chemical_formula_weight 212.35
_chemical_name_systematic
;
<i>N</i>-Cyclohexylpyrrolidine-1-carbothioamide
;
_space_group_IT_number 61
_symmetry_cell_setting orthorhombic
_symmetry_space_group_name_Hall '-P 2ac 2ab'
_symmetry_space_group_name_H-M 'P b c a'
_atom_sites_solution_hydrogens geom
_atom_sites_solution_primary direct
_atom_sites_solution_secondary difmap
_audit_creation_method SHELXL-97
_cell_angle_alpha 90.00
_cell_angle_beta 90.00
_cell_angle_gamma 90.00
_cell_formula_units_Z 8
_cell_length_a 9.3808(19)
_cell_length_b 10.925(2)
_cell_length_c 23.540(5)
_cell_measurement_reflns_used 1700
_cell_measurement_temperature 293(2)
_cell_measurement_theta_max 27.48
_cell_measurement_theta_min 3.35
_cell_volume 2412.5(8)
_computing_cell_refinement 'SAINT (Bruker, 1997)'
_computing_data_collection 'SMART (Bruker, 1997)'
_computing_data_reduction 'SAINT (Bruker, 1997)'
_computing_molecular_graphics 'SHELXTL (Sheldrick, 2008)'
_computing_publication_material 'SHELXTL (Sheldrick, 2008)'
_computing_structure_refinement 'SHELXL97 (Sheldrick, 2008)'
_computing_structure_solution 'SHELXS97 (Sheldrick, 2008)'
_diffrn_ambient_temperature 293(2)
_diffrn_measured_fraction_theta_full 0.999
_diffrn_measured_fraction_theta_max 0.999
_diffrn_measurement_device_type 'Bruker SMART CCD'
_diffrn_measurement_method '\f and \w scans'
_diffrn_radiation_monochromator graphite
_diffrn_radiation_source 'fine-focus sealed tube'
_diffrn_radiation_type MoK\a
_diffrn_radiation_wavelength 0.71073
_diffrn_reflns_av_R_equivalents 0.0457
_diffrn_reflns_av_sigmaI/netI 0.0278
_diffrn_reflns_limit_h_max 12
_diffrn_reflns_limit_h_min -12
_diffrn_reflns_limit_k_max 14
_diffrn_reflns_limit_k_min -13
_diffrn_reflns_limit_l_max 30
_diffrn_reflns_limit_l_min -30
_diffrn_reflns_number 22078
_diffrn_reflns_theta_full 27.48
_diffrn_reflns_theta_max 27.48
_diffrn_reflns_theta_min 3.35
_exptl_absorpt_coefficient_mu 0.235
_exptl_absorpt_correction_type none
_exptl_crystal_colour colorless
_exptl_crystal_density_diffrn 1.169
_exptl_crystal_density_method 'not measured'
_exptl_crystal_description block
_exptl_crystal_F_000 928
_exptl_crystal_size_max 0.22
_exptl_crystal_size_mid 0.20
_exptl_crystal_size_min 0.18
_refine_diff_density_max 0.247
_refine_diff_density_min -0.351
_refine_ls_extinction_method none
_refine_ls_goodness_of_fit_ref 1.183
_refine_ls_hydrogen_treatment constr
_refine_ls_matrix_type full
_refine_ls_number_parameters 127
_refine_ls_number_reflns 2766
_refine_ls_number_restraints 0
_refine_ls_restrained_S_all 1.183
_refine_ls_R_factor_all 0.0826
_refine_ls_R_factor_gt 0.0531
_refine_ls_shift/su_max 0.000
_refine_ls_shift/su_mean 0.000
_refine_ls_structure_factor_coef Fsqd
_refine_ls_weighting_details 'calc w=1/[\s^2^(Fo^2^)+(0.1021P)^2^] where P=(Fo^2^+2Fc^2^)/3'
_refine_ls_weighting_scheme calc
_refine_ls_wR_factor_gt 0.1653
_refine_ls_wR_factor_ref 0.1903
_reflns_number_gt 1700
_reflns_number_total 2766
_reflns_threshold_expression I>2\s(I)
_cod_data_source_file lh5439.cif
_cod_data_source_block I
_cod_original_cell_volume 2412.6(8)
_cod_database_code 2234330
_cod_database_fobs_code 2234330

loop_
_symmetry_equiv_pos_as_xyz
'x, y, z'
'-x+1/2, -y, z+1/2'
'-x, y+1/2, -z+1/2'
'x+1/2, -y+1/2, -z'
'-x, -y, -z'
'x-1/2, y, -z-1/2'
'x, -y-1/2, z-1/2'
'-x-1/2, y-1/2, z'

loop_
_atom_site_type_symbol
_atom_site_label
_atom_site_fract_x
_atom_site_fract_y
_atom_site_fract_z
_atom_site_U_iso_or_equiv
_atom_site_adp_type
_atom_site_calc_flag
_atom_site_refinement_flags
_atom_site_occupancy
_atom_site_symmetry_multiplicity
S S1 0.07717(8) 0.34275(5) 0.16033(2) 0.0727(3) Uani d . 1 1
N N2 0.1756(2) 0.57053(15) 0.14966(7) 0.0649(5) Uani d . 1 1
H H2A 0.2105 0.6354 0.1650 0.078 Uiso calc R 1 1
N N1 0.1569(2) 0.49963(16) 0.24023(7) 0.0625(5) Uani d . 1 1
C C5 0.1402(2) 0.47798(18) 0.18465(8) 0.0533(5) Uani d . 1 1
C C6 0.1600(2) 0.57042(18) 0.08782(8) 0.0565(6) Uani d . 1 1
H H6A 0.0941 0.5046 0.0773 0.068 Uiso calc R 1 1
C C7 0.3007(3) 0.54772(19) 0.05863(8) 0.0604(6) Uani d . 1 1
H H7A 0.3378 0.4686 0.0701 0.072 Uiso calc R 1 1
H H7B 0.3687 0.6098 0.0702 0.072 Uiso calc R 1 1
C C9 0.2197(3) 0.6700(2) -0.02522(9) 0.0637(6) Uani d . 1 1
H H9A 0.2865 0.7359 -0.0179 0.076 Uiso calc R 1 1
H H9B 0.2032 0.6664 -0.0659 0.076 Uiso calc R 1 1
C C10 0.0817(2) 0.6969(2) 0.00449(10) 0.0647(6) Uani d . 1 1
H H10A 0.0103 0.6382 -0.0076 0.078 Uiso calc R 1 1
H H10B 0.0490 0.7778 -0.0064 0.078 Uiso calc R 1 1
C C11 0.0964(2) 0.6912(2) 0.06890(10) 0.0657(6) Uani d . 1 1
H H11A 0.1569 0.7578 0.0817 0.079 Uiso calc R 1 1
H H11B 0.0034 0.7015 0.0862 0.079 Uiso calc R 1 1
C C8 0.2838(3) 0.5505(2) -0.00562(8) 0.0655(6) Uani d . 1 1
H H8A 0.3763 0.5396 -0.0233 0.079 Uiso calc R 1 1
H H8B 0.2230 0.4834 -0.0175 0.079 Uiso calc R 1 1
C C4 0.2130(3) 0.6141(2) 0.26409(9) 0.0751(7) Uani d . 1 1
H H4A 0.1503 0.6824 0.2557 0.090 Uiso calc R 1 1
H H4B 0.3073 0.6319 0.2493 0.090 Uiso calc R 1 1
C C3 0.2184(4) 0.5887(3) 0.32761(10) 0.0947(10) Uani d . 1 1
H H3A 0.3120 0.5596 0.3388 0.114 Uiso calc R 1 1
H H3B 0.1960 0.6619 0.3492 0.114 Uiso calc R 1 1
C C2 0.1095(5) 0.4934(3) 0.33665(10) 0.1053(11) Uani d . 1 1
H H2B 0.0163 0.5302 0.3418 0.126 Uiso calc R 1 1
H H2C 0.1320 0.4451 0.3700 0.126 Uiso calc R 1 1
C C1 0.1110(4) 0.4151(3) 0.28475(9) 0.0917(9) Uani d . 1 1
H H1A 0.1776 0.3477 0.2888 0.110 Uiso calc R 1 1
H H1B 0.0169 0.3826 0.2768 0.110 Uiso calc R 1 1

loop_
_atom_site_aniso_label
_atom_site_aniso_U_11
_atom_site_aniso_U_22
_atom_site_aniso_U_33
_atom_site_aniso_U_12
_atom_site_aniso_U_13
_atom_site_aniso_U_23
S1 0.1120(6) 0.0526(4) 0.0536(4) -0.0127(3) -0.0018(3) -0.0005(2)
N2 0.0950(14) 0.0592(11) 0.0406(9) -0.0187(10) 0.0007(8) -0.0041(7)
N1 0.0922(14) 0.0560(10) 0.0393(9) 0.0013(9) 0.0052(9) -0.0024(7)
C5 0.0651(13) 0.0519(11) 0.0429(10) 0.0033(9) 0.0023(9) -0.0004(8)
C6 0.0732(14) 0.0557(12) 0.0408(10) -0.0137(10) -0.0010(9) -0.0014(8)
C7 0.0765(14) 0.0565(12) 0.0482(11) 0.0150(10) -0.0002(10) 0.0070(9)
C9 0.0625(14) 0.0741(14) 0.0545(12) -0.0005(10) -0.0019(10) 0.0182(10)
C10 0.0600(14) 0.0720(14) 0.0620(13) 0.0034(11) -0.0089(10) 0.0097(11)
C11 0.0650(14) 0.0706(14) 0.0617(13) 0.0093(11) 0.0000(10) -0.0031(11)
C8 0.0774(15) 0.0722(14) 0.0468(11) 0.0104(12) 0.0073(10) 0.0057(10)
C4 0.1016(19) 0.0753(14) 0.0484(12) -0.0030(14) -0.0013(12) -0.0143(11)
C3 0.139(3) 0.096(2) 0.0492(13) 0.0122(19) -0.0130(15) -0.0142(12)
C2 0.155(3) 0.119(3) 0.0421(14) 0.003(2) 0.0090(15) 0.0021(14)
C1 0.156(3) 0.0742(17) 0.0452(13) -0.0016(16) 0.0119(14) 0.0066(11)

loop_
_atom_type_symbol
_atom_type_description
_atom_type_scat_dispersion_real
_atom_type_scat_dispersion_imag
_atom_type_scat_source
C C 0.0033 0.0016 'International Tables Vol C Tables 4.2.6.8 and 6.1.1.4'
H H 0.0000 0.0000 'International Tables Vol C Tables 4.2.6.8 and 6.1.1.4'
N N 0.0061 0.0033 'International Tables Vol C Tables 4.2.6.8 and 6.1.1.4'
S S 0.1246 0.1234 'International Tables Vol C Tables 4.2.6.8 and 6.1.1.4'

loop_
_geom_angle_atom_site_label_1
_geom_angle_atom_site_label_2
_geom_angle_atom_site_label_3
_geom_angle
C5 N2 C6 125.71(17)
C5 N2 H2A 117.1
C6 N2 H2A 117.1
C5 N1 C1 123.67(19)
C5 N1 C4 124.49(18)
C1 N1 C4 111.69(18)
N1 C5 N2 115.87(18)
N1 C5 S1 121.75(16)
N2 C5 S1 122.37(15)
N2 C6 C7 111.45(17)
N2 C6 C11 109.34(16)
C7 C6 C11 110.72(16)
N2 C6 H6A 108.4
C7 C6 H6A 108.4
C11 C6 H6A 108.4
C6 C7 C8 110.99(18)
C6 C7 H7A 109.4
C8 C7 H7A 109.4
C6 C7 H7B 109.4
C8 C7 H7B 109.4
H7A C7 H7B 108.0
C10 C9 C8 111.75(18)
C10 C9 H9A 109.3
C8 C9 H9A 109.3
C10 C9 H9B 109.3
C8 C9 H9B 109.3
H9A C9 H9B 107.9
C9 C10 C11 112.17(18)
C9 C10 H10A 109.2
C11 C10 H10A 109.2
C9 C10 H10B 109.2
C11 C10 H10B 109.2
H10A C10 H10B 107.9
C6 C11 C10 111.34(18)
C6 C11 H11A 109.4
C10 C11 H11A 109.4
C6 C11 H11B 109.4
C10 C11 H11B 109.4
H11A C11 H11B 108.0
C9 C8 C7 111.29(18)
C9 C8 H8A 109.4
C7 C8 H8A 109.4
C9 C8 H8B 109.4
C7 C8 H8B 109.4
H8A C8 H8B 108.0
N1 C4 C3 103.42(19)
N1 C4 H4A 111.1
C3 C4 H4A 111.1
N1 C4 H4B 111.1
C3 C4 H4B 111.1
H4A C4 H4B 109.0
C2 C3 C4 104.3(2)
C2 C3 H3A 110.9
C4 C3 H3A 110.9
C2 C3 H3B 110.9
C4 C3 H3B 110.9
H3A C3 H3B 108.9
C3 C2 C1 106.3(2)
C3 C2 H2B 110.5
C1 C2 H2B 110.5
C3 C2 H2C 110.5
C1 C2 H2C 110.5
H2B C2 H2C 108.7
N1 C1 C2 103.2(2)
N1 C1 H1A 111.1
C2 C1 H1A 111.1
N1 C1 H1B 111.1
C2 C1 H1B 111.1
H1A C1 H1B 109.1

loop_
_geom_bond_atom_site_label_1
_geom_bond_atom_site_label_2
_geom_bond_distance
S1 C5 1.691(2)
N2 C5 1.346(3)
N2 C6 1.463(2)
N2 H2A 0.8600
N1 C5 1.339(3)
N1 C1 1.462(3)
N1 C4 1.469(3)
C6 C7 1.509(3)
C6 C11 1.515(3)
C6 H6A 0.9800
C7 C8 1.521(3)
C7 H7A 0.9700
C7 H7B 0.9700
C9 C10 1.500(3)
C9 C8 1.510(3)
C9 H9A 0.9700
C9 H9B 0.9700
C10 C11 1.524(3)
C10 H10A 0.9700
C10 H10B 0.9700
C11 H11A 0.9700
C11 H11B 0.9700
C8 H8A 0.9700
C8 H8B 0.9700
C4 C3 1.522(3)
C4 H4A 0.9700
C4 H4B 0.9700
C3 C2 1.475(4)
C3 H3A 0.9700
C3 H3B 0.9700
C2 C1 1.491(4)
C2 H2B 0.9700
C2 H2C 0.9700
C1 H1A 0.9700
C1 H1B 0.9700

loop_
_cod_related_entry_id
_cod_related_entry_database
_cod_related_entry_code
1 ChemSpider 697641
